data_2222509
loop_
_publ_author_name
'H\"okelek, Tuncer'
'Y\?ilmaz, Filiz'
'Tercan, Bar\?i\,s'
'\"Ozbek, F. Elif'
'Necefo\(glu, Hacali'

_publ_section_title Diaquabis(2-bromobenzoato-\k<i>O</i>)bis(nicotinamide-\k<i>N</i>^1^)nickel(II)
_journal_coeditor_code XU2538
_journal_issue 7
_journal_name_full 'Acta Crystallographica Section E'
_journal_page_first m768
_journal_page_last m769
_journal_paper_doi 10.1107/S1600536809021710
_journal_volume 65
_journal_year 2009
_chemical_formula_iupac '[Ni (C7 H4 Br O2)2 (C6 H6 N2 O)2 (H2 O)2]'
_chemical_formula_moiety 'C26 H24 Br2 N4 Ni O8'
_chemical_formula_sum 'C26 H24 Br2 N4 Ni O8'
_chemical_formula_weight 739.02
_chemical_name_systematic Diaquabis(2-bromobenzoato-\k<i>O</i>)bis(nicotinamide-\k<i>N</i>^1^)nickel(II)
_space_group_IT_number 14
_symmetry_cell_setting monoclinic
_symmetry_space_group_name_Hall '-P 2yn'
_symmetry_space_group_name_H-M 'P 1 21/n 1'
_atom_sites_solution_hydrogens geom
_atom_sites_solution_primary direct
_atom_sites_solution_secondary difmap
_audit_creation_method SHELXL-97
_cell_angle_alpha 90.00
_cell_angle_beta 106.609(2)
_cell_angle_gamma 90.00
_cell_formula_units_Z 2
_cell_length_a 7.8851(2)
_cell_length_b 18.2865(4)
_cell_length_c 9.7574(3)
_cell_measurement_reflns_used 5380
_cell_measurement_temperature 100(2)
_cell_measurement_theta_max 28.38
_cell_measurement_theta_min 2.45
_cell_volume 1348.23(6)
_computing_cell_refinement 'SAINT (Bruker, 2007)'
_computing_data_collection 'APEX2 (Bruker, 2007)'
_computing_data_reduction 'SAINT (Bruker, 2007)'
_computing_molecular_graphics 'ORTEP-3 for Windows (Farrugia, 1997)'
_computing_publication_material 'WinGX (Farrugia, 1999)'
_computing_structure_refinement 'SHELXL97 (Sheldrick, 2008)'
_computing_structure_solution 'SHELXS97 (Sheldrick, 2008)'
_diffrn_ambient_temperature 100(2)
_diffrn_measured_fraction_theta_full 0.990
_diffrn_measured_fraction_theta_max 0.990
_diffrn_measurement_device_type 'Bruker Kappa APEXII CCD area-detector'
_diffrn_measurement_method '\f and \w'
_diffrn_radiation_monochromator graphite
_diffrn_radiation_source 'fine-focus sealed tube'
_diffrn_radiation_type MoK\a
_diffrn_radiation_wavelength 0.71073
_diffrn_reflns_av_R_equivalents 0.0294
_diffrn_reflns_av_sigmaI/netI 0.0283
_diffrn_reflns_limit_h_max 10
_diffrn_reflns_limit_h_min -10
_diffrn_reflns_limit_k_max 21
_diffrn_reflns_limit_k_min -24
_diffrn_reflns_limit_l_max 13
_diffrn_reflns_limit_l_min -12
_diffrn_reflns_number 12686
_diffrn_reflns_theta_full 28.44
_diffrn_reflns_theta_max 28.44
_diffrn_reflns_theta_min 2.23
_diffrn_standards_number 0
_exptl_absorpt_coefficient_mu 3.742
_exptl_absorpt_correction_T_max 0.436
_exptl_absorpt_correction_T_min 0.306
_exptl_absorpt_correction_type multi-scan
_exptl_absorpt_process_details '(SADABS; Bruker, 2005)'
_exptl_crystal_colour blue
_exptl_crystal_density_diffrn 1.820
_exptl_crystal_density_method 'not measured'
_exptl_crystal_description block
_exptl_crystal_F_000 740
_exptl_crystal_size_max 0.52
_exptl_crystal_size_mid 0.27
_exptl_crystal_size_min 0.22
_refine_diff_density_max 1.479
_refine_diff_density_min -0.554
_refine_ls_extinction_method none
_refine_ls_goodness_of_fit_ref 1.059
_refine_ls_hydrogen_treatment mixed
_refine_ls_matrix_type full
_refine_ls_number_parameters 203
_refine_ls_number_reflns 3368
_refine_ls_number_restraints 0
_refine_ls_restrained_S_all 1.059
_refine_ls_R_factor_all 0.0423
_refine_ls_R_factor_gt 0.0335
_refine_ls_shift/su_max 0.000
_refine_ls_shift/su_mean 0.000
_refine_ls_structure_factor_coef Fsqd
_refine_ls_weighting_details 'calc w=1/[\s^2^(Fo^2^)+(0.0538P)^2^+0.96P] where P=(Fo^2^+2Fc^2^)/3'
_refine_ls_weighting_scheme calc
_refine_ls_wR_factor_gt 0.0857
_refine_ls_wR_factor_ref 0.0897
_reflns_number_gt 2899
_reflns_number_total 3368
_reflns_threshold_expression I>2\s(I)
_cod_data_source_file xu2538.cif
_cod_data_source_block I
_cod_original_sg_symbol_H-M 'P 21/n'
_cod_database_code 2222509
_cod_database_fobs_code 2222509

loop_
_symmetry_equiv_pos_as_xyz
'x, y, z'
'-x+1/2, y+1/2, -z+1/2'
'-x, -y, -z'
'x-1/2, -y-1/2, z-1/2'

loop_
_atom_site_type_symbol
_atom_site_label
_atom_site_fract_x
_atom_site_fract_y
_atom_site_fract_z
_atom_site_U_iso_or_equiv
_atom_site_adp_type
_atom_site_calc_flag
_atom_site_refinement_flags
_atom_site_occupancy
_atom_site_disorder_assembly
_atom_site_disorder_group
Br Br1 0.40260(3) 0.212024(14) 0.17902(3) 0.02187(10) Uani d . 1 . .
Ni Ni1 0.5000 0.5000 0.5000 0.01048(11) Uani d S 1 . .
O O1 0.6201(2) 0.40537(9) 0.45455(18) 0.0137(3) Uani d . 1 . .
O O2 0.3946(2) 0.36790(10) 0.27275(19) 0.0162(4) Uani d . 1 . .
O O3 0.9542(2) 0.51033(10) 0.17931(19) 0.0184(4) Uani d . 1 . .
O O4 0.7554(2) 0.54252(10) 0.58888(19) 0.0149(4) Uani d . 1 . .
H H41 0.724(6) 0.574(2) 0.643(4) 0.045(11) Uiso d . 1 . .
H H42 0.838(5) 0.5193(19) 0.643(4) 0.024(8) Uiso d . 1 . .
N N1 0.5076(3) 0.54372(11) 0.3063(2) 0.0129(4) Uani d . 1 . .
N N2 0.8578(3) 0.57987(14) -0.0186(2) 0.0194(5) Uani d . 1 . .
H H21 0.776(5) 0.6019(19) -0.074(4) 0.034(10) Uiso d . 1 . .
H H22 0.935(5) 0.5647(18) -0.048(4) 0.023(8) Uiso d . 1 . .
C C1 0.5546(3) 0.36682(13) 0.3452(2) 0.0126(4) Uani d . 1 . .
C C2 0.6793(3) 0.31957(13) 0.2910(3) 0.0130(4) Uani d . 1 . .
C C3 0.6274(3) 0.25649(14) 0.2082(3) 0.0138(5) Uani d . 1 . .
C C4 0.7416(3) 0.22059(13) 0.1454(3) 0.0160(5) Uani d . 1 . .
H H4 0.7036 0.1793 0.0893 0.019 Uiso calc R 1 . .
C C5 0.9119(3) 0.24655(15) 0.1666(3) 0.0176(5) Uani d . 1 . .
H H5 0.9876 0.2235 0.1227 0.021 Uiso calc R 1 . .
C C6 0.9699(3) 0.30671(14) 0.2531(3) 0.0175(5) Uani d . 1 . .
H H6 1.0859 0.3230 0.2705 0.021 Uiso calc R 1 . .
C C7 0.8537(3) 0.34266(13) 0.3137(3) 0.0143(5) Uani d . 1 . .
H H7 0.8934 0.3833 0.3711 0.017 Uiso calc R 1 . .
C C8 0.3703(3) 0.58033(13) 0.2194(3) 0.0143(5) Uani d . 1 . .
H H8 0.2668 0.5848 0.2464 0.017 Uiso calc R 1 . .
C C9 0.3762(3) 0.61133(14) 0.0923(3) 0.0167(5) Uani d . 1 . .
H H9 0.2792 0.6367 0.0354 0.020 Uiso calc R 1 . .
C C10 0.5299(3) 0.60410(14) 0.0504(3) 0.0159(5) Uani d . 1 . .
H H10 0.5376 0.6246 -0.0348 0.019 Uiso calc R 1 . .
C C11 0.6709(3) 0.56580(13) 0.1378(3) 0.0131(5) Uani d . 1 . .
C C12 0.6545(3) 0.53690(13) 0.2651(3) 0.0134(5) Uani d . 1 . .
H H12 0.7500 0.5117 0.3243 0.016 Uiso calc R 1 . .
C C13 0.8401(3) 0.55041(14) 0.1008(3) 0.0152(5) Uani d . 1 . .

loop_
_atom_site_aniso_label
_atom_site_aniso_U_11
_atom_site_aniso_U_22
_atom_site_aniso_U_33
_atom_site_aniso_U_12
_atom_site_aniso_U_13
_atom_site_aniso_U_23
Br1 0.01372(14) 0.01967(16) 0.03198(17) -0.00559(9) 0.00611(11) -0.00455(10)
Ni1 0.00719(19) 0.0141(2) 0.0102(2) 0.00053(14) 0.00254(15) 0.00033(15)
O1 0.0115(8) 0.0168(9) 0.0122(8) 0.0021(6) 0.0022(6) -0.0009(6)
O2 0.0082(7) 0.0226(10) 0.0164(8) 0.0018(6) 0.0015(6) -0.0023(7)
O3 0.0133(8) 0.0269(10) 0.0156(9) 0.0064(7) 0.0049(7) 0.0048(7)
O4 0.0083(8) 0.0191(10) 0.0166(9) 0.0012(7) 0.0024(7) -0.0005(7)
N1 0.0108(9) 0.0138(10) 0.0142(10) 0.0004(7) 0.0036(8) -0.0001(8)
N2 0.0131(10) 0.0324(13) 0.0143(10) 0.0074(9) 0.0063(9) 0.0062(9)
C1 0.0105(10) 0.0152(12) 0.0126(11) 0.0013(8) 0.0043(9) 0.0026(9)
C2 0.0103(10) 0.0143(12) 0.0143(11) 0.0018(8) 0.0034(9) 0.0015(9)
C3 0.0102(10) 0.0162(12) 0.0137(11) -0.0005(8) 0.0013(9) 0.0018(9)
C4 0.0166(11) 0.0127(12) 0.0172(12) 0.0027(9) 0.0025(9) -0.0012(9)
C5 0.0165(12) 0.0207(14) 0.0166(12) 0.0065(9) 0.0064(10) 0.0025(10)
C6 0.0113(11) 0.0205(13) 0.0209(12) -0.0004(9) 0.0051(10) 0.0010(10)
C7 0.0110(10) 0.0149(12) 0.0165(11) 0.0010(8) 0.0031(9) 0.0005(9)
C8 0.0095(10) 0.0163(12) 0.0167(11) 0.0020(8) 0.0029(9) 0.0001(9)
C9 0.0093(10) 0.0211(13) 0.0175(12) 0.0051(9) 0.0002(9) 0.0043(10)
C10 0.0132(11) 0.0224(13) 0.0130(11) 0.0022(9) 0.0052(9) 0.0032(9)
C11 0.0117(11) 0.0146(12) 0.0139(11) 0.0007(8) 0.0051(9) -0.0004(9)
C12 0.0117(10) 0.0135(12) 0.0155(11) 0.0011(8) 0.0046(9) 0.0000(9)
C13 0.0113(11) 0.0203(13) 0.0145(11) 0.0005(9) 0.0044(9) -0.0019(9)

loop_
_atom_type_symbol
_atom_type_description
_atom_type_scat_dispersion_real
_atom_type_scat_dispersion_imag
_atom_type_scat_source
C C 0.0033 0.0016 'International Tables Vol C Tables 4.2.6.8 and 6.1.1.4'
H H 0.0000 0.0000 'International Tables Vol C Tables 4.2.6.8 and 6.1.1.4'
Br Br -0.2901 2.4595 'International Tables Vol C Tables 4.2.6.8 and 6.1.1.4'
N N 0.0061 0.0033 'International Tables Vol C Tables 4.2.6.8 and 6.1.1.4'
Ni Ni 0.3393 1.1124 'International Tables Vol C Tables 4.2.6.8 and 6.1.1.4'
O O 0.0106 0.0060 'International Tables Vol C Tables 4.2.6.8 and 6.1.1.4'

loop_
_geom_angle_atom_site_label_1
_geom_angle_atom_site_label_2
_geom_angle_atom_site_label_3
_geom_angle_site_symmetry_1
_geom_angle_site_symmetry_3
_geom_angle
_geom_angle_publ_flag
O1 Ni1 O1 3_666 . 180.0000(10) ?
O1 Ni1 O4 . . 87.40(7) ?
O1 Ni1 O4 3_666 . 92.60(7) ?
O1 Ni1 O4 3_666 3_666 87.40(7) ?
O1 Ni1 O4 . 3_666 92.60(7) ?
O4 Ni1 O4 . 3_666 180.00(10) ?
N1 Ni1 O1 . . 89.60(7) ?
N1 Ni1 O1 3_666 . 90.40(7) ?
N1 Ni1 O1 . 3_666 90.40(7) ?
N1 Ni1 O1 3_666 3_666 89.60(7) ?
N1 Ni1 O4 . . 87.68(7) ?
N1 Ni1 O4 3_666 . 92.32(7) ?
N1 Ni1 O4 . 3_666 92.32(7) ?
N1 Ni1 O4 3_666 3_666 87.68(7) ?
N1 Ni1 N1 . 3_666 180.00(10) ?
C1 O1 Ni1 . . 122.99(15) ?
Ni1 O4 H41 . . 95(3) ?
Ni1 O4 H42 . . 124(2) ?
H42 O4 H41 . . 105(4) ?
C8 N1 Ni1 . . 122.66(15) ?
C12 N1 Ni1 . . 119.53(16) ?
C12 N1 C8 . . 117.8(2) ?
C13 N2 H21 . . 121(3) ?
C13 N2 H22 . . 118(2) ?
H21 N2 H22 . . 118(3) ?
O1 C1 C2 . . 117.8(2) ?
O2 C1 O1 . . 124.7(2) ?
O2 C1 C2 . . 117.4(2) ?
C3 C2 C1 . . 124.1(2) ?
C7 C2 C1 . . 118.8(2) ?
C7 C2 C3 . . 117.0(2) ?
C2 C3 Br1 . . 123.11(17) ?
C4 C3 Br1 . . 115.24(18) ?
C4 C3 C2 . . 121.6(2) ?
C3 C4 H4 . . 120.2 ?
C5 C4 C3 . . 119.7(2) ?
C5 C4 H4 . . 120.2 ?
C4 C5 H5 . . 119.9 ?
C6 C5 C4 . . 120.2(2) ?
C6 C5 H5 . . 119.9 ?
C5 C6 C7 . . 119.5(2) ?
C5 C6 H6 . . 120.3 ?
C7 C6 H6 . . 120.3 ?
C2 C7 H7 . . 119.0 ?
C6 C7 C2 . . 122.0(2) ?
C6 C7 H7 . . 119.0 ?
N1 C8 C9 . . 123.0(2) ?
N1 C8 H8 . . 118.5 ?
C9 C8 H8 . . 118.5 ?
C8 C9 C10 . . 118.8(2) ?
C8 C9 H9 . . 120.6 ?
C10 C9 H9 . . 120.6 ?
C9 C10 H10 . . 120.6 ?
C11 C10 C9 . . 118.8(2) ?
C11 C10 H10 . . 120.6 ?
C10 C11 C12 . . 118.7(2) ?
C10 C11 C13 . . 124.0(2) ?
C12 C11 C13 . . 117.3(2) ?
N1 C12 C11 . . 123.0(2) ?
N1 C12 H12 . . 118.5 ?
C11 C12 H12 . . 118.5 ?
O3 C13 N2 . . 122.8(2) ?
O3 C13 C11 . . 119.9(2) ?
N2 C13 C11 . . 117.2(2) ?

loop_
_geom_bond_atom_site_label_1
_geom_bond_atom_site_label_2
_geom_bond_site_symmetry_2
_geom_bond_distance
_geom_bond_publ_flag
Br1 C3 . 1.896(2) ?
Ni1 O1 3_666 2.0806(16) ?
Ni1 O1 . 2.0806(16) yes
Ni1 O4 . 2.1012(17) yes
Ni1 O4 3_666 2.1012(17) ?
Ni1 N1 . 2.068(2) yes
Ni1 N1 3_666 2.068(2) ?
O1 C1 . 1.260(3) ?
O2 C1 . 1.258(3) ?
O3 C13 . 1.241(3) ?
O4 H41 . 0.86(4) ?
O4 H42 . 0.83(4) ?
N1 C8 . 1.347(3) ?
N1 C12 . 1.337(3) ?
N2 H21 . 0.82(4) ?
N2 H22 . 0.79(4) ?
C1 C2 . 1.513(3) ?
C2 C7 . 1.394(3) ?
C3 C2 . 1.400(4) ?
C3 C4 . 1.390(3) ?
C4 C5 . 1.383(4) ?
C4 H4 . 0.9300 ?
C5 C6 . 1.382(4) ?
C5 H5 . 0.9300 ?
C6 C7 . 1.390(3) ?
C6 H6 . 0.9300 ?
C7 H7 . 0.9300 ?
C8 H8 . 0.9300 ?
C9 C8 . 1.377(3) ?
C9 H9 . 0.9300 ?
C10 C9 . 1.391(3) ?
C10 H10 . 0.9300 ?
C11 C10 . 1.383(3) ?
C11 C12 . 1.390(3) ?
C12 H12 . 0.9300 ?
C13 N2 . 1.327(3) ?
C13 C11 . 1.505(3) ?

loop_
_geom_hbond_atom_site_label_D
_geom_hbond_atom_site_label_H
_geom_hbond_atom_site_label_A
_geom_hbond_site_symmetry_A
_geom_hbond_distance_DH
_geom_hbond_distance_HA
_geom_hbond_distance_DA
_geom_hbond_angle_DHA
_geom_hbond_publ_flag
N2 H21 O2 3_665 0.82(4) 2.09(4) 2.864(3) 156(4) yes
N2 H22 O3 3_765 0.79(4) 2.22(4) 2.951(3) 153(4) yes
O4 H41 O2 3_666 0.86(4) 1.77(4) 2.612(2) 165(5) yes
O4 H42 O3 3_766 0.83(4) 2.09(4) 2.886(2) 162(3) yes
C9 H9 Cg1 3_556 0.93 2.89 3.617(3) 136 yes

loop_
_geom_torsion_atom_site_label_1
_geom_torsion_atom_site_label_2
_geom_torsion_atom_site_label_3
_geom_torsion_atom_site_label_4
_geom_torsion_site_symmetry_1
_geom_torsion_site_symmetry_2
_geom_torsion_site_symmetry_3
_geom_torsion_site_symmetry_4
_geom_torsion
_geom_torsion_publ_flag
O4 Ni1 O1 C1 . . . . -145.89(18) ?
O4 Ni1 O1 C1 3_666 . . . 34.11(18) ?
N1 Ni1 O1 C1 . . . . -58.20(18) ?
N1 Ni1 O1 C1 3_666 . . . 121.80(18) ?
O1 Ni1 N1 C8 . . . . 137.00(19) ?
O1 Ni1 N1 C8 3_666 . . . -43.00(19) ?
O1 Ni1 N1 C12 . . . . -44.08(18) ?
O1 Ni1 N1 C12 3_666 . . . 135.92(18) ?
O4 Ni1 N1 C12 . . . . 43.33(18) ?
O4 Ni1 N1 C12 3_666 . . . -136.67(18) ?
O4 Ni1 N1 C8 . . . . -135.59(19) ?
O4 Ni1 N1 C8 3_666 . . . 44.41(19) ?
Ni1 O1 C1 O2 . . . . -19.9(3) ?
Ni1 O1 C1 C2 . . . . 155.74(16) ?
Ni1 N1 C8 C9 . . . . 178.11(19) ?
C12 N1 C8 C9 . . . . -0.8(4) ?
Ni1 N1 C12 C11 . . . . -178.89(18) ?
C8 N1 C12 C11 . . . . 0.1(4) ?
O1 C1 C2 C3 . . . . 156.0(2) ?
O1 C1 C2 C7 . . . . -29.6(3) ?
O2 C1 C2 C3 . . . . -28.0(4) ?
O2 C1 C2 C7 . . . . 146.4(2) ?
C1 C2 C7 C6 . . . . -172.5(2) ?
C3 C2 C7 C6 . . . . 2.3(4) ?
Br1 C3 C2 C1 . . . . -10.9(3) ?
Br1 C3 C2 C7 . . . . 174.53(17) ?
C4 C3 C2 C1 . . . . 171.3(2) ?
C4 C3 C2 C7 . . . . -3.2(4) ?
Br1 C3 C4 C5 . . . . -176.67(19) ?
C2 C3 C4 C5 . . . . 1.2(4) ?
C3 C4 C5 C6 . . . . 1.7(4) ?
C4 C5 C6 C7 . . . . -2.6(4) ?
C5 C6 C7 C2 . . . . 0.5(4) ?
C10 C9 C8 N1 . . . . 0.7(4) ?
C11 C10 C9 C8 . . . . 0.2(4) ?
C12 C11 C10 C9 . . . . -0.9(4) ?
C13 C11 C10 C9 . . . . 176.4(2) ?
C10 C11 C12 N1 . . . . 0.8(4) ?
C13 C11 C12 N1 . . . . -176.7(2) ?
O3 C13 C11 C10 . . . . -173.8(2) ?
O3 C13 C11 C12 . . . . 3.5(4) ?
N2 C13 C11 C10 . . . . 4.7(4) ?
N2 C13 C11 C12 . . . . -178.0(2) ?
